data_7018815
loop_
_publ_author_name
'Salitro\<s, Ivan'
'Fuhr, Olaf'
'Eichh\"ofer, Andreas'
'Kruk, Robert'
'Pavlik, J\'an'
'Dlh\'a\<n, Lubor'
'Bo\<ca, Roman'
'Ruben, Mario'

_publ_section_title
;
 The interplay of iron(ii) spin transition and polymorphism.
;
_journal_issue 17
_journal_name_full 'Dalton transactions (Cambridge, England : 2003)'
_journal_page_first 5163
_journal_page_last 5171
_journal_paper_doi 10.1039/c2dt11906d
_journal_volume 41
_journal_year 2012
_chemical_formula_sum 'C26 H18 B2 F8 Fe N10'
_chemical_formula_weight 699.97
_chemical_name_systematic
;
?
;
_space_group_IT_number 19
_symmetry_cell_setting orthorhombic
_symmetry_Int_Tables_number 19
_symmetry_space_group_name_Hall 'P 2ac 2ab'
_symmetry_space_group_name_H-M 'P 21 21 21'
_atom_sites_solution_hydrogens geom
_atom_sites_solution_primary direct
_atom_sites_solution_secondary difmap
_audit_creation_method SHELXL-97
_cell_angle_alpha 90.00
_cell_angle_beta 90.00
_cell_angle_gamma 90.00
_cell_formula_units_Z 8
_cell_length_a 15.681(3)
_cell_length_b 16.300(3)
_cell_length_c 23.553(5)
_cell_measurement_reflns_used 2059
_cell_measurement_temperature 350(2)
_cell_measurement_theta_max 24.84
_cell_measurement_theta_min 1.51
_cell_volume 6020(2)
_computing_cell_refinement 'STOE X-AREA'
_computing_data_collection 'STOE X-AREA'
_computing_data_reduction 'STOE X-RED'
_computing_structure_refinement 'SHELXL-97 (Sheldrick, 1997)'
_computing_structure_solution 'SHELXS-97 (Sheldrick, 1990)'
_diffrn_ambient_temperature 350(2)
_diffrn_detector 'image plate ( 34 cm diameter )'
_diffrn_detector_area_resol_mean 6.67
_diffrn_detector_type STOE
_diffrn_measured_fraction_theta_full 0.992
_diffrn_measured_fraction_theta_max 0.992
_diffrn_measurement_details ' 125 frames, detector distance = 140 mm'
_diffrn_measurement_device '2-circle goniometer'
_diffrn_measurement_device_type 'STOE IPDS 2'
_diffrn_measurement_method 'rotation method'
_diffrn_radiation_collimation '0.5 mm, multiple pinhole'
_diffrn_radiation_monochromator graphite
_diffrn_radiation_polarisn_norm 0
_diffrn_radiation_source 'fine-focus sealed tube'
_diffrn_radiation_type MoK\a
_diffrn_radiation_wavelength 0.71073
_diffrn_reflns_av_R_equivalents 0.0474
_diffrn_reflns_av_sigmaI/netI 0.0525
_diffrn_reflns_limit_h_max 17
_diffrn_reflns_limit_h_min -18
_diffrn_reflns_limit_k_max 19
_diffrn_reflns_limit_k_min -17
_diffrn_reflns_limit_l_max 27
_diffrn_reflns_limit_l_min -25
_diffrn_reflns_number 20458
_diffrn_reflns_theta_full 24.59
_diffrn_reflns_theta_max 24.59
_diffrn_reflns_theta_min 1.52
_diffrn_source_current 40
_diffrn_source_power 2.00
_diffrn_source_voltage 50
_exptl_absorpt_coefficient_mu 0.588
_exptl_absorpt_correction_T_max 0.9433
_exptl_absorpt_correction_T_min 0.8583
_exptl_absorpt_correction_type integration
_exptl_crystal_colour red
_exptl_crystal_density_diffrn 1.545
_exptl_crystal_density_method 'not measured'
_exptl_crystal_description rod
_exptl_crystal_F_000 2816
_exptl_crystal_size_max 0.39
_exptl_crystal_size_mid 0.13
_exptl_crystal_size_min 0.12
_refine_diff_density_max 0.480
_refine_diff_density_min -0.390
_refine_diff_density_rms 0.056
_refine_ls_abs_structure_details 'Flack H D (1983), Acta Cryst. A39, 876-881'
_refine_ls_abs_structure_Flack 0.06(2)
_refine_ls_extinction_method none
_refine_ls_goodness_of_fit_ref 0.954
_refine_ls_hydrogen_treatment constr
_refine_ls_matrix_type full
_refine_ls_number_parameters 848
_refine_ls_number_reflns 10047
_refine_ls_number_restraints 0
_refine_ls_restrained_S_all 0.954
_refine_ls_R_factor_all 0.0929
_refine_ls_R_factor_gt 0.0593
_refine_ls_shift/su_max 0.002
_refine_ls_shift/su_mean 0.000
_refine_ls_structure_factor_coef Fsqd
_refine_ls_weighting_details 'calc w=1/[\s^2^(Fo^2^)+(0.1054P)^2^+0.0000P] where P=(Fo^2^+2Fc^2^)/3'
_refine_ls_weighting_scheme calc
_refine_ls_wR_factor_gt 0.1535
_refine_ls_wR_factor_ref 0.1713
_reflns_number_gt 6320
_reflns_number_total 10047
_reflns_threshold_expression >2sigma(I)
_cod_data_source_file c2dt11906d.txt
_cod_data_source_block c:\alle\is018rta\abskorr\is18a_ht
_cod_original_sg_symbol_H-M P2(1)2(1)2(1)
_cod_database_code 7018815

loop_
_symmetry_equiv_pos_as_xyz
'x, y, z'
'-x+1/2, -y, z+1/2'
'x+1/2, -y+1/2, -z'
'-x, y+1/2, -z+1/2'

loop_
_atom_site_label
_atom_site_type_symbol
_atom_site_fract_x
_atom_site_fract_y
_atom_site_fract_z
_atom_site_U_iso_or_equiv
_atom_site_adp_type
_atom_site_occupancy
_atom_site_symmetry_multiplicity
_atom_site_calc_flag
_atom_site_refinement_flags
Fe1 Fe 0.22465(5) 0.50140(5) 0.94331(3) 0.0652(2) Uani 1 1 d .
Fe2 Fe 0.27182(5) 0.00003(5) 0.69320(3) 0.0647(2) Uani 1 1 d .
N1 N 0.1317(3) 0.5095(3) 0.8855(2) 0.0776(13) Uani 1 1 d .
N2 N 0.1057(3) 0.5896(3) 0.8772(2) 0.0745(13) Uani 1 1 d .
N3 N 0.2010(3) 0.6183(3) 0.9448(2) 0.0675(12) Uani 1 1 d .
N4 N 0.3010(3) 0.6197(3) 1.0151(2) 0.0807(14) Uani 1 1 d .
N5 N 0.3031(3) 0.5364(3) 1.0034(2) 0.0764(14) Uani 1 1 d .
N6 N 0.1462(3) 0.4566(3) 1.0014(2) 0.0723(13) Uani 1 1 d .
N7 N 0.1532(3) 0.3730(3) 1.0090(2) 0.0777(14) Uani 1 1 d .
N8 N 0.2501(3) 0.3847(3) 0.9376(2) 0.0652(13) Uani 1 1 d .
N9 N 0.3391(4) 0.4237(3) 0.8680(2) 0.0834(15) Uani 1 1 d .
N10 N 0.3113(3) 0.5023(4) 0.8821(2) 0.0807(13) Uani 1 1 d .
N11 N 0.1897(3) 0.0422(3) 0.7507(2) 0.0723(13) Uani 1 1 d .
N12 N 0.1896(3) 0.1279(3) 0.7548(2) 0.0797(14) Uani 1 1 d .
N13 N 0.2926(3) 0.1151(3) 0.6879(2) 0.0669(12) Uani 1 1 d .
N14 N 0.3913(3) 0.0819(3) 0.6224(2) 0.0764(14) Uani 1 1 d .
N15 N 0.3649(3) 0.0038(4) 0.6358(2) 0.0788(12) Uani 1 1 d .
N16 N 0.3478(3) -0.0373(3) 0.7558(2) 0.0721(13) Uani 1 1 d .
N17 N 0.3361(3) -0.1181(3) 0.7692(2) 0.0766(14) Uani 1 1 d .
N18 N 0.2440(3) -0.1149(3) 0.6968(2) 0.0696(13) Uani 1 1 d .
N19 N 0.1566(4) -0.0887(3) 0.6229(2) 0.0831(15) Uani 1 1 d .
N20 N 0.1850(3) -0.0107(3) 0.63083(19) 0.0755(13) Uani 1 1 d .
C1 C 0.0862(5) 0.4646(5) 0.8498(3) 0.099(2) Uani 1 1 d .
H1A H 0.0899 0.4078 0.8468 0.119 Uiso 1 1 calc R
C2 C 0.0314(6) 0.5141(5) 0.8168(3) 0.115(3) Uani 1 1 d .
H2A H -0.0054 0.4975 0.7881 0.138 Uiso 1 1 calc R
C3 C 0.0444(5) 0.5912(5) 0.8362(3) 0.099(2) Uani 1 1 d .
H3A H 0.0160 0.6379 0.8237 0.118 Uiso 1 1 calc R
C4 C 0.1431(4) 0.6498(4) 0.9112(3) 0.0753(16) Uani 1 1 d .
C5 C 0.1282(5) 0.7327(4) 0.9077(3) 0.0859(19) Uani 1 1 d .
H5A H 0.0902 0.7543 0.8813 0.103 Uiso 1 1 calc R
C6 C 0.1719(4) 0.7822(4) 0.9449(3) 0.0830(19) Uani 1 1 d .
C7 C 0.2314(5) 0.7495(4) 0.9818(3) 0.085(2) Uani 1 1 d .
H7A H 0.2617 0.7828 1.0067 0.102 Uiso 1 1 calc R
C8 C 0.2443(4) 0.6665(4) 0.9804(3) 0.0713(17) Uani 1 1 d .
C9 C 0.3541(5) 0.6386(5) 1.0565(3) 0.095(2) Uani 1 1 d .
H9A H 0.3633 0.6912 1.0706 0.114 Uiso 1 1 calc R
C10 C 0.3938(5) 0.5684(5) 1.0758(3) 0.098(2) Uani 1 1 d .
H10A H 0.4338 0.5628 1.1047 0.118 Uiso 1 1 calc R
C11 C 0.3588(4) 0.5080(4) 1.0410(3) 0.0839(17) Uani 1 1 d .
H11A H 0.3732 0.4528 1.0439 0.101 Uiso 1 1 calc R
C12 C 0.1570(5) 0.8692(4) 0.9438(4) 0.106(2) Uani 1 1 d .
C13 C 0.1426(6) 0.9389(5) 0.9454(4) 0.129(3) Uani 1 1 d .
H13A H 0.1311 0.9948 0.9467 0.154 Uiso 1 1 calc R
C14 C 0.0896(5) 0.4799(4) 1.0394(3) 0.091(2) Uani 1 1 d .
H14A H 0.0720 0.5339 1.0443 0.109 Uiso 1 1 calc R
C15 C 0.0593(5) 0.4148(5) 1.0713(3) 0.102(2) Uani 1 1 d .
H15A H 0.0196 0.4160 1.1006 0.123 Uiso 1 1 calc R
C16 C 0.1014(5) 0.3486(5) 1.0495(3) 0.095(2) Uani 1 1 d .
H16A H 0.0944 0.2947 1.0615 0.114 Uiso 1 1 calc R
C17 C 0.2100(4) 0.3336(3) 0.9714(3) 0.0671(15) Uani 1 1 d .
C18 C 0.2253(5) 0.2513(4) 0.9692(3) 0.087(2) Uani 1 1 d .
H18A H 0.1979 0.2154 0.9938 0.104 Uiso 1 1 calc R
C19 C 0.2832(4) 0.2225(4) 0.9288(3) 0.0819(18) Uani 1 1 d .
C20 C 0.3263(4) 0.2800(4) 0.8935(3) 0.0816(17) Uani 1 1 d .
H20A H 0.3667 0.2638 0.8669 0.098 Uiso 1 1 calc R
C21 C 0.3050(4) 0.3591(4) 0.9009(3) 0.0702(15) Uani 1 1 d .
C22 C 0.3932(5) 0.4259(5) 0.8231(3) 0.104(2) Uani 1 1 d .
H22A H 0.4192 0.3812 0.8057 0.125 Uiso 1 1 calc R
C23 C 0.4023(6) 0.5071(6) 0.8082(3) 0.122(3) Uani 1 1 d .
H23A H 0.4358 0.5281 0.7790 0.146 Uiso 1 1 calc R
C24 C 0.3498(6) 0.5525(5) 0.8465(3) 0.100(2) Uani 1 1 d .
H24A H 0.3437 0.6092 0.8464 0.121 Uiso 1 1 calc R
C25 C 0.3007(5) 0.1361(4) 0.9245(4) 0.098(2) Uani 1 1 d .
C26 C 0.3125(5) 0.0662(5) 0.9226(4) 0.121(3) Uani 1 1 d .
H26A H 0.3220 0.0099 0.9211 0.145 Uiso 1 1 calc R
C27 C 0.1355(5) 0.0175(4) 0.7894(3) 0.0867(19) Uani 1 1 d .
H27A H 0.1224 -0.0371 0.7966 0.104 Uiso 1 1 calc R
C28 C 0.1005(5) 0.0830(6) 0.8182(3) 0.103(2) Uani 1 1 d .
H28A H 0.0610 0.0802 0.8476 0.124 Uiso 1 1 calc R
C29 C 0.1339(5) 0.1520(5) 0.7958(3) 0.098(2) Uani 1 1 d .
H29A H 0.1214 0.2057 0.8063 0.117 Uiso 1 1 calc R
C30 C 0.2463(4) 0.1693(4) 0.7175(3) 0.0729(17) Uani 1 1 d .
C31 C 0.2536(4) 0.2542(4) 0.7126(4) 0.087(2) Uani 1 1 d .
H31A H 0.2201 0.2898 0.7339 0.105 Uiso 1 1 calc R
C32 C 0.3122(4) 0.2815(4) 0.6752(3) 0.0771(17) Uani 1 1 d .
C33 C 0.3619(4) 0.2287(4) 0.6418(3) 0.0789(17) Uani 1 1 d .
H33A H 0.4015 0.2482 0.6157 0.095 Uiso 1 1 calc R
C34 C 0.3481(4) 0.1461(3) 0.6503(2) 0.0639(14) Uani 1 1 d .
C35 C 0.4522(5) 0.0804(5) 0.5814(3) 0.098(2) Uani 1 1 d .
H35A H 0.4784 0.1255 0.5647 0.118 Uiso 1 1 calc R
C36 C 0.4672(6) 0.0012(6) 0.5697(3) 0.115(2) Uani 1 1 d .
H36A H 0.5070 -0.0192 0.5440 0.138 Uiso 1 1 calc R
C37 C 0.4116(5) -0.0449(4) 0.6033(3) 0.091(2) Uani 1 1 d .
H37A H 0.4079 -0.1018 0.6029 0.109 Uiso 1 1 calc R
C38 C 0.3230(5) 0.3689(4) 0.6688(4) 0.102(2) Uani 1 1 d .
C39 C 0.3309(6) 0.4387(5) 0.6660(4) 0.123(3) Uani 1 1 d .
H39A H 0.3373 0.4954 0.6638 0.147 Uiso 1 1 calc R
C40 C 0.4056(4) -0.0092(5) 0.7917(3) 0.0916(19) Uani 1 1 d .
H40A H 0.4264 0.0442 0.7923 0.110 Uiso 1 1 calc R
C41 C 0.4306(6) -0.0714(6) 0.8287(4) 0.119(3) Uani 1 1 d .
H41A H 0.4707 -0.0670 0.8577 0.143 Uiso 1 1 calc R
C42 C 0.3868(5) -0.1380(5) 0.8149(3) 0.100(2) Uani 1 1 d .
H42A H 0.3897 -0.1888 0.8328 0.120 Uiso 1 1 calc R
C43 C 0.2808(4) -0.1638(3) 0.7365(3) 0.0720(16) Uani 1 1 d .
C44 C 0.2612(5) -0.2448(4) 0.7397(3) 0.082(2) Uani 1 1 d .
H44A H 0.2854 -0.2773 0.7678 0.099 Uiso 1 1 calc R
C45 C 0.2034(5) -0.2797(4) 0.6999(4) 0.087(2) Uani 1 1 d .
C46 C 0.1673(5) -0.2295(4) 0.6603(3) 0.0855(19) Uani 1 1 d .
H46A H 0.1287 -0.2507 0.6341 0.103 Uiso 1 1 calc R
C47 C 0.1879(4) -0.1481(4) 0.6592(3) 0.0751(17) Uani 1 1 d .
C48 C 0.1030(6) -0.0912(5) 0.5784(3) 0.108(2) Uani 1 1 d .
H48A H 0.0743 -0.1373 0.5652 0.129 Uiso 1 1 calc R
C49 C 0.0983(6) -0.0175(6) 0.5571(4) 0.123(3) Uani 1 1 d .
H49A H 0.0676 -0.0020 0.5251 0.147 Uiso 1 1 calc R
C50 C 0.1475(5) 0.0336(4) 0.5910(3) 0.093(2) Uani 1 1 d .
H50A H 0.1533 0.0899 0.5864 0.112 Uiso 1 1 calc R
C51 C 0.1828(5) -0.3633(4) 0.7046(4) 0.097(2) Uani 1 1 d .
C52 C 0.1646(6) -0.4343(4) 0.7046(4) 0.124(3) Uani 1 1 d .
H52A H 0.1504 -0.4897 0.7047 0.149 Uiso 1 1 calc R
B1 B 0.9747(7) 0.8286(5) 0.7825(4) 0.094(2) Uani 1 1 d .
B2 B 0.4850(7) 0.7049(7) 0.7188(5) 0.109(3) Uani 1 1 d .
B3 B -0.0468(6) 0.6862(5) 1.0260(4) 0.092(2) Uani 1 1 d .
B4 B -0.0061(6) 0.1852(6) 0.9651(5) 0.098(3) Uani 1 1 d .
F1 F 1.0520(7) 0.8400(7) 0.7951(6) 0.336(8) Uani 1 1 d .
F2 F 0.9422(8) 0.8928(4) 0.7914(4) 0.303(7) Uani 1 1 d .
F3 F 0.9479(4) 0.7646(3) 0.8129(3) 0.155(2) Uani 1 1 d .
F4 F 0.9587(8) 0.8169(4) 0.7284(3) 0.244(5) Uani 1 1 d .
F5 F 0.4596(5) 0.7711(4) 0.6948(4) 0.204(4) Uani 1 1 d .
F6 F 0.4617(4) 0.6980(3) 0.7740(2) 0.1423(18) Uani 1 1 d .
F7 F 0.4413(6) 0.6377(4) 0.7012(3) 0.199(3) Uani 1 1 d .
F8 F 0.5662(4) 0.6857(4) 0.7051(4) 0.221(4) Uani 1 1 d .
F9 F 0.0377(4) 0.6711(3) 1.0367(3) 0.166(2) Uani 1 1 d .
F10 F -0.0703(4) 0.7533(3) 1.0573(3) 0.147(2) Uani 1 1 d .
F11 F -0.0934(5) 0.6202(3) 1.0446(3) 0.176(3) Uani 1 1 d .
F12 F -0.0612(4) 0.6927(3) 0.9698(3) 0.152(2) Uani 1 1 d .
F13 F 0.0277(4) 0.2521(3) 0.9376(3) 0.147(2) Uani 1 1 d .
F14 F 0.0210(7) 0.1784(4) 1.0180(4) 0.250(5) Uani 1 1 d .
F15 F -0.0865(4) 0.1872(4) 0.9703(4) 0.202(3) Uani 1 1 d .
F16 F 0.0199(6) 0.1169(4) 0.9418(3) 0.235(4) Uani 1 1 d .

loop_
_atom_site_aniso_label
_atom_site_aniso_U_11
_atom_site_aniso_U_22
_atom_site_aniso_U_33
_atom_site_aniso_U_23
_atom_site_aniso_U_13
_atom_site_aniso_U_12
Fe1 0.0783(5) 0.0465(4) 0.0709(5) 0.0018(4) -0.0025(4) 0.0090(5)
Fe2 0.0798(5) 0.0448(4) 0.0693(5) 0.0000(4) 0.0016(4) -0.0068(5)
N1 0.090(3) 0.065(3) 0.078(3) -0.002(3) -0.010(3) 0.003(3)
N2 0.084(3) 0.069(3) 0.070(3) 0.001(2) -0.012(3) 0.012(3)
N3 0.070(3) 0.052(2) 0.080(3) -0.005(2) -0.006(3) 0.008(2)
N4 0.093(4) 0.059(3) 0.090(4) 0.005(3) -0.003(3) -0.007(3)
N5 0.078(3) 0.064(3) 0.087(4) 0.012(3) -0.002(3) 0.009(2)
N6 0.082(3) 0.058(3) 0.076(3) -0.007(2) -0.004(3) -0.001(2)
N7 0.082(3) 0.057(3) 0.094(4) 0.000(3) 0.009(3) -0.002(2)
N8 0.070(3) 0.059(3) 0.067(3) 0.007(3) -0.006(2) 0.000(2)
N9 0.112(4) 0.066(3) 0.072(3) 0.000(2) 0.022(3) 0.000(3)
N10 0.096(3) 0.064(3) 0.083(3) 0.017(3) 0.004(3) 0.001(3)
N11 0.082(3) 0.058(3) 0.076(3) 0.007(2) 0.006(3) -0.005(2)
N12 0.086(3) 0.080(3) 0.073(3) -0.002(3) 0.017(3) 0.012(3)
N13 0.069(3) 0.054(2) 0.079(3) -0.003(2) 0.002(3) 0.000(2)
N14 0.085(3) 0.068(3) 0.075(3) -0.004(2) 0.016(3) 0.002(3)
N15 0.092(3) 0.066(3) 0.077(3) -0.007(3) 0.005(3) -0.013(3)
N16 0.079(3) 0.059(3) 0.079(3) -0.007(2) -0.004(3) -0.011(2)
N17 0.083(3) 0.069(3) 0.077(3) 0.004(3) -0.010(3) 0.004(3)
N18 0.082(3) 0.060(3) 0.068(3) -0.010(3) -0.012(3) -0.003(2)
N19 0.105(4) 0.070(3) 0.075(3) 0.004(3) -0.017(3) -0.004(3)
N20 0.096(3) 0.059(3) 0.072(3) 0.005(2) -0.008(3) -0.004(3)
C1 0.095(5) 0.106(5) 0.096(5) -0.039(4) -0.012(4) -0.008(4)
C2 0.120(6) 0.120(6) 0.106(6) -0.030(5) -0.044(5) 0.010(5)
C3 0.116(6) 0.100(5) 0.081(5) 0.005(4) -0.018(4) 0.028(4)
C4 0.081(4) 0.066(3) 0.078(4) 0.005(3) 0.010(3) 0.015(3)
C5 0.094(5) 0.063(4) 0.101(5) 0.017(3) -0.003(4) 0.013(3)
C6 0.086(4) 0.053(3) 0.110(5) -0.001(3) 0.024(4) 0.002(3)
C7 0.087(4) 0.057(4) 0.110(6) 0.002(3) -0.009(4) -0.006(3)
C8 0.077(4) 0.066(4) 0.072(4) 0.000(3) -0.005(3) -0.006(3)
C9 0.107(5) 0.104(5) 0.074(4) 0.004(4) -0.017(4) -0.036(4)
C10 0.099(5) 0.103(5) 0.093(5) 0.013(4) -0.010(4) -0.004(4)
C11 0.078(4) 0.073(4) 0.101(5) 0.014(4) -0.005(4) 0.010(4)
C12 0.111(6) 0.056(4) 0.151(7) 0.007(4) 0.012(5) 0.005(4)
C13 0.148(8) 0.059(4) 0.179(9) 0.011(5) 0.011(7) 0.008(4)
C14 0.105(5) 0.087(5) 0.080(4) -0.018(4) 0.005(4) 0.015(4)
C15 0.118(6) 0.104(5) 0.085(5) -0.011(4) 0.032(5) 0.001(5)
C16 0.104(5) 0.088(5) 0.094(5) -0.008(4) 0.023(4) -0.014(4)
C17 0.073(4) 0.049(3) 0.079(4) -0.007(3) 0.001(3) -0.002(3)
C18 0.086(4) 0.065(4) 0.111(6) 0.009(4) -0.012(5) -0.004(3)
C19 0.073(4) 0.061(3) 0.111(5) -0.013(3) 0.004(4) 0.009(3)
C20 0.079(4) 0.073(4) 0.093(4) -0.009(3) 0.004(4) 0.007(3)
C21 0.067(4) 0.065(3) 0.078(4) -0.002(3) -0.001(3) 0.005(3)
C22 0.117(6) 0.104(5) 0.090(5) -0.004(4) 0.023(5) 0.002(5)
C23 0.154(7) 0.113(6) 0.098(6) 0.037(5) 0.031(5) 0.007(7)
C24 0.121(6) 0.080(4) 0.101(5) 0.024(4) 0.009(5) -0.001(4)
C25 0.089(5) 0.063(4) 0.141(6) -0.024(4) -0.009(5) 0.008(3)
C26 0.103(6) 0.078(5) 0.181(9) -0.003(5) 0.018(6) 0.021(4)
C27 0.091(4) 0.087(5) 0.083(4) 0.017(4) 0.007(4) -0.012(4)
C28 0.092(5) 0.127(6) 0.091(5) 0.025(5) 0.033(4) -0.007(5)
C29 0.089(5) 0.103(5) 0.101(5) -0.020(4) 0.021(4) 0.024(4)
C30 0.071(4) 0.060(3) 0.088(4) 0.007(3) 0.004(3) -0.006(3)
C31 0.083(5) 0.056(4) 0.122(6) -0.008(4) 0.007(4) 0.004(3)
C32 0.079(4) 0.058(3) 0.094(5) 0.004(3) 0.001(4) -0.009(3)
C33 0.078(4) 0.070(4) 0.089(4) 0.005(3) 0.004(3) -0.013(3)
C34 0.071(4) 0.062(3) 0.059(3) -0.005(3) 0.017(3) -0.004(3)
C35 0.109(6) 0.104(5) 0.082(5) 0.011(4) 0.024(4) 0.002(4)
C36 0.130(6) 0.115(6) 0.099(5) -0.023(6) 0.024(5) 0.007(6)
C37 0.119(6) 0.073(4) 0.081(4) -0.010(4) 0.015(4) -0.005(4)
C38 0.106(5) 0.064(4) 0.135(7) -0.004(4) 0.010(5) -0.005(4)
C39 0.143(8) 0.068(5) 0.157(8) 0.014(5) 0.031(6) 0.003(5)
C40 0.095(4) 0.097(5) 0.083(4) -0.028(4) -0.010(4) -0.003(5)
C41 0.125(7) 0.114(6) 0.119(7) -0.031(6) -0.025(6) 0.014(6)
C42 0.120(6) 0.091(5) 0.088(5) 0.016(4) -0.030(5) 0.017(4)
C43 0.077(4) 0.056(3) 0.083(4) 0.001(3) 0.001(3) 0.007(3)
C44 0.089(5) 0.056(4) 0.102(5) 0.009(3) 0.003(4) 0.005(3)
C45 0.087(5) 0.046(3) 0.128(6) -0.013(4) 0.011(4) -0.006(3)
C46 0.095(5) 0.057(3) 0.104(5) -0.004(3) -0.005(4) -0.017(3)
C47 0.085(4) 0.067(3) 0.073(4) -0.014(3) 0.007(3) -0.011(3)
C48 0.132(7) 0.095(5) 0.097(5) -0.006(4) -0.034(5) -0.011(5)
C49 0.149(7) 0.123(7) 0.096(5) 0.009(5) -0.050(5) -0.004(6)
C50 0.118(6) 0.080(4) 0.082(4) 0.028(3) -0.015(4) -0.002(4)
C51 0.091(5) 0.066(4) 0.134(6) -0.001(4) 0.003(5) -0.002(3)
C52 0.134(7) 0.049(4) 0.191(9) 0.004(5) 0.029(7) -0.009(4)
B1 0.112(7) 0.075(5) 0.095(6) 0.008(5) -0.004(5) -0.012(5)
B2 0.103(7) 0.100(7) 0.124(8) 0.003(6) 0.026(6) 0.022(6)
B3 0.117(7) 0.073(5) 0.087(6) 0.017(4) -0.005(5) 0.022(5)
B4 0.078(6) 0.085(6) 0.132(8) 0.008(6) -0.004(6) 0.014(4)
F1 0.249(10) 0.278(11) 0.481(18) 0.174(12) -0.158(12) -0.169(9)
F2 0.496(16) 0.151(5) 0.263(8) 0.119(6) 0.230(10) 0.186(8)
F3 0.159(5) 0.105(3) 0.202(6) 0.067(4) -0.025(4) -0.002(3)
F4 0.451(15) 0.146(5) 0.136(5) 0.042(4) -0.048(7) -0.100(7)
F5 0.212(7) 0.111(4) 0.289(9) 0.080(5) 0.104(7) 0.046(4)
F6 0.175(5) 0.125(4) 0.127(4) 0.014(3) 0.030(4) -0.003(4)
F7 0.288(10) 0.132(5) 0.177(6) -0.001(4) -0.024(6) -0.043(6)
F8 0.162(5) 0.153(5) 0.347(11) 0.103(6) 0.121(7) 0.042(4)
F9 0.133(4) 0.143(4) 0.222(7) -0.006(4) -0.059(4) 0.027(4)
F10 0.150(5) 0.099(3) 0.191(6) -0.048(3) -0.019(4) 0.004(3)
F11 0.254(7) 0.114(4) 0.161(5) 0.003(3) 0.025(5) -0.064(5)
F12 0.197(6) 0.123(4) 0.137(4) 0.008(3) -0.048(4) 0.000(4)
F13 0.147(4) 0.102(3) 0.192(5) 0.059(4) -0.024(4) -0.010(3)
F14 0.376(13) 0.143(5) 0.232(8) 0.054(6) -0.124(9) -0.051(7)
F15 0.137(5) 0.187(6) 0.281(10) -0.015(6) 0.054(6) -0.001(5)
F16 0.346(10) 0.121(4) 0.239(7) -0.037(5) 0.176(8) 0.003(6)

loop_
_atom_type_symbol
_atom_type_description
_atom_type_scat_dispersion_real
_atom_type_scat_dispersion_imag
_atom_type_scat_source
C C 0.0033 0.0016 'International Tables Vol C Tables 4.2.6.8 and 6.1.1.4'
H H 0.0000 0.0000 'International Tables Vol C Tables 4.2.6.8 and 6.1.1.4'
B B 0.0013 0.0007 'International Tables Vol C Tables 4.2.6.8 and 6.1.1.4'
N N 0.0061 0.0033 'International Tables Vol C Tables 4.2.6.8 and 6.1.1.4'
F F 0.0171 0.0103 'International Tables Vol C Tables 4.2.6.8 and 6.1.1.4'
Fe Fe 0.3463 0.8444 'International Tables Vol C Tables 4.2.6.8 and 6.1.1.4'

loop_
_exptl_crystal_face_index_h
_exptl_crystal_face_index_k
_exptl_crystal_face_index_l
_exptl_crystal_face_perp_dist
0 -1 -2 0.0680
0 1 2 0.0710
1 0 0 0.1840
-1 0 0 0.2020
0 -1 2 0.0990
0 1 -2 0.0780

loop_
_geom_angle_atom_site_label_1
_geom_angle_atom_site_label_2
_geom_angle_atom_site_label_3
_geom_angle
N3 Fe1 N8 176.9(2)
N3 Fe1 N5 79.7(2)
N8 Fe1 N5 101.86(19)
N3 Fe1 N6 103.3(2)
N8 Fe1 N6 79.4(2)
N5 Fe1 N6 89.9(2)
N3 Fe1 N10 97.9(2)
N8 Fe1 N10 79.4(2)
N5 Fe1 N10 95.3(2)
N6 Fe1 N10 158.7(2)
N3 Fe1 N1 79.0(2)
N8 Fe1 N1 99.6(2)
N5 Fe1 N1 158.5(2)
N6 Fe1 N1 92.4(2)
N10 Fe1 N1 90.2(2)
N13 Fe2 N18 176.6(2)
N13 Fe2 N11 79.3(2)
N18 Fe2 N11 99.2(2)
N13 Fe2 N16 104.2(2)
N18 Fe2 N16 78.8(2)
N11 Fe2 N16 89.3(2)
N13 Fe2 N15 78.5(2)
N18 Fe2 N15 103.0(2)
N11 Fe2 N15 157.8(2)
N16 Fe2 N15 94.2(2)
N13 Fe2 N20 98.9(2)
N18 Fe2 N20 78.1(2)
N11 Fe2 N20 95.1(2)
N16 Fe2 N20 156.9(2)
N15 Fe2 N20 90.2(2)
C1 N1 N2 105.9(6)
C1 N1 Fe1 142.1(5)
N2 N1 Fe1 111.9(4)
C3 N2 N1 109.0(5)
C3 N2 C4 133.6(6)
N1 N2 C4 117.3(5)
C4 N3 C8 120.0(5)
C4 N3 Fe1 120.5(4)
C8 N3 Fe1 119.5(4)
C9 N4 N5 111.1(6)
C9 N4 C8 133.6(6)
N5 N4 C8 115.2(5)
C11 N5 N4 103.0(5)
C11 N5 Fe1 142.5(5)
N4 N5 Fe1 114.4(4)
C14 N6 N7 104.5(5)
C14 N6 Fe1 141.5(5)
N7 N6 Fe1 113.8(4)
C16 N7 N6 110.0(5)
C16 N7 C17 135.1(5)
N6 N7 C17 114.8(5)
C21 N8 C17 121.3(5)
C21 N8 Fe1 120.0(4)
C17 N8 Fe1 118.7(4)
C22 N9 N10 110.9(5)
C22 N9 C21 133.2(6)
N10 N9 C21 115.8(5)
C24 N10 N9 106.0(6)
C24 N10 Fe1 141.4(5)
N9 N10 Fe1 112.4(4)
C27 N11 N12 104.9(5)
C27 N11 Fe2 141.9(5)
N12 N11 Fe2 113.1(4)
C29 N12 N11 109.8(6)
C29 N12 C30 134.8(6)
N11 N12 C30 115.5(5)
C30 N13 C34 116.5(5)
C30 N13 Fe2 121.5(4)
C34 N13 Fe2 121.6(4)
C35 N14 N15 110.9(6)
C35 N14 C34 133.1(6)
N15 N14 C34 115.8(5)
C37 N15 N14 104.8(5)
C37 N15 Fe2 141.3(5)
N14 N15 Fe2 113.9(4)
C40 N16 N17 106.2(6)
C40 N16 Fe2 141.2(5)
N17 N16 Fe2 112.6(4)
N16 N17 C42 109.2(6)
N16 N17 C43 118.4(5)
C42 N17 C43 132.3(6)
C43 N18 C47 119.3(5)
C43 N18 Fe2 120.4(4)
C47 N18 Fe2 120.3(4)
C48 N19 N20 109.9(6)
C48 N19 C47 133.1(6)
N20 N19 C47 116.9(5)
C50 N20 N19 105.5(5)
C50 N20 Fe2 140.5(5)
N19 N20 Fe2 113.8(4)
N1 C1 C2 111.2(7)
C3 C2 C1 104.7(7)
C2 C3 N2 109.2(6)
N3 C4 C5 122.8(7)
N3 C4 N2 111.2(5)
C5 C4 N2 125.8(6)
C6 C5 C4 117.0(7)
C5 C6 C7 120.7(6)
C5 C6 C12 119.1(7)
C7 C6 C12 120.1(7)
C8 C7 C6 117.8(7)
N3 C8 C7 121.4(6)
N3 C8 N4 111.1(5)
C7 C8 N4 127.4(6)
N4 C9 C10 109.6(7)
C9 C10 C11 102.4(6)
N5 C11 C10 113.9(6)
C13 C12 C6 176.5(10)
N6 C14 C15 112.3(6)
C16 C15 C14 103.7(6)
N7 C16 C15 109.4(7)
N8 C17 C18 121.2(6)
N8 C17 N7 113.2(5)
C18 C17 N7 125.6(6)
C17 C18 C19 118.1(7)
C18 C19 C20 119.0(6)
C18 C19 C25 120.1(7)
C20 C19 C25 120.9(7)
C21 C20 C19 116.0(6)
N8 C21 C20 124.4(6)
N8 C21 N9 112.3(5)
C20 C21 N9 123.3(6)
N9 C22 C23 106.8(7)
C22 C23 C24 106.1(7)
N10 C24 C23 110.1(7)
C26 C25 C19 177.4(10)
N11 C27 C28 111.3(6)
C29 C28 C27 107.3(6)
C28 C29 N12 106.7(6)
N13 C30 C31 124.7(6)
N13 C30 N12 110.3(5)
C31 C30 N12 125.0(6)
C32 C31 C30 115.9(7)
C31 C32 C33 122.8(6)
C31 C32 C38 118.3(6)
C33 C32 C38 118.9(6)
C34 C33 C32 115.6(6)
N13 C34 C33 124.4(5)
N13 C34 N14 109.9(5)
C33 C34 N14 125.6(5)
C36 C35 N14 106.7(7)
C35 C36 C37 106.9(7)
N15 C37 C36 110.6(6)
C39 C38 C32 177.3(10)
N16 C40 C41 110.0(7)
C42 C41 C40 107.3(8)
C41 C42 N17 107.3(7)
N18 C43 C44 120.9(6)
N18 C43 N17 109.6(5)
C44 C43 N17 129.5(6)
C43 C44 C45 119.8(7)
C46 C45 C51 122.7(7)
C46 C45 C44 118.3(6)
C51 C45 C44 118.9(7)
C47 C46 C45 119.9(7)
N18 C47 C46 121.8(7)
N18 C47 N19 110.7(5)
C46 C47 N19 127.5(6)
C49 C48 N19 107.9(7)
C48 C49 C50 107.5(7)
N20 C50 C49 109.1(6)
C52 C51 C45 175.6(10)
F2 B1 F1 104.0(11)
F2 B1 F4 102.7(10)
F1 B1 F4 115.6(12)
F2 B1 F3 117.5(9)
F1 B1 F3 107.0(9)
F4 B1 F3 110.3(8)
F5 B2 F6 114.2(9)
F5 B2 F8 112.4(9)
F6 B2 F8 117.7(10)
F5 B2 F7 112.8(10)
F6 B2 F7 95.2(9)
F8 B2 F7 102.4(9)
F12 B3 F11 106.6(8)
F12 B3 F10 115.0(7)
F11 B3 F10 108.1(8)
F12 B3 F9 110.9(8)
F11 B3 F9 108.4(7)
F10 B3 F9 107.7(8)
F15 B4 F16 112.0(10)
F15 B4 F14 103.4(11)
F16 B4 F14 103.0(9)
F15 B4 F13 114.1(8)
F16 B4 F13 111.0(9)
F14 B4 F13 112.7(9)

loop_
_geom_bond_atom_site_label_1
_geom_bond_atom_site_label_2
_geom_bond_distance
Fe1 N3 1.941(4)
Fe1 N8 1.948(5)
Fe1 N5 1.960(5)
Fe1 N6 1.980(5)
Fe1 N10 1.982(5)
Fe1 N1 1.999(5)
Fe2 N13 1.907(4)
Fe2 N18 1.925(5)
Fe2 N11 1.991(5)
Fe2 N16 1.990(5)
Fe2 N15 1.990(5)
Fe2 N20 2.011(5)
N1 C1 1.324(8)
N1 N2 1.383(7)
N2 C3 1.362(8)
N2 C4 1.396(8)
N3 C4 1.310(7)
N3 C8 1.336(7)
N4 C9 1.320(8)
N4 N5 1.386(7)
N4 C8 1.427(8)
N5 C11 1.327(7)
N6 C14 1.316(8)
N6 N7 1.379(6)
N7 C16 1.316(8)
N7 C17 1.411(8)
N8 C21 1.288(7)
N8 C17 1.313(7)
N9 C22 1.356(9)
N9 N10 1.393(7)
N9 C21 1.413(8)
N10 C24 1.318(8)
N11 C27 1.310(8)
N11 N12 1.400(7)
N12 C29 1.359(8)
N12 C30 1.421(8)
N13 C30 1.338(7)
N13 C34 1.341(7)
N14 C35 1.357(8)
N14 N15 1.376(7)
N14 C34 1.409(7)
N15 C37 1.323(8)
N16 C40 1.322(8)
N16 N17 1.368(7)
N17 C42 1.378(8)
N17 C43 1.377(8)
N18 C43 1.356(8)
N18 C47 1.361(8)
N19 C48 1.343(9)
N19 N20 1.360(7)
N19 C47 1.383(8)
N20 C50 1.320(8)
C1 C2 1.412(11)
C2 C3 1.353(10)
C4 C5 1.373(8)
C5 C6 1.375(10)
C6 C7 1.383(10)
C6 C12 1.436(9)
C7 C8 1.367(8)
C9 C10 1.380(10)
C10 C11 1.394(9)
C12 C13 1.159(9)
C14 C15 1.383(10)
C15 C16 1.365(9)
C17 C18 1.363(8)
C18 C19 1.396(10)
C19 C20 1.424(9)
C19 C25 1.438(9)
C20 C21 1.342(8)
C22 C23 1.376(11)
C23 C24 1.428(11)
C25 C26 1.155(9)
C27 C28 1.379(10)
C28 C29 1.349(10)
C30 C31 1.393(8)
C31 C32 1.349(10)
C32 C33 1.402(9)
C32 C38 1.443(9)
C33 C34 1.379(8)
C35 C36 1.341(11)
C36 C37 1.396(10)
C38 C39 1.146(9)
C40 C41 1.393(11)
C41 C42 1.325(11)
C43 C44 1.359(8)
C44 C45 1.422(10)
C45 C46 1.363(10)
C45 C51 1.405(9)
C46 C47 1.365(8)
C48 C49 1.303(10)
C49 C50 1.387(10)
C51 C52 1.191(9)
B1 F2 1.182(11)
B1 F1 1.262(12)
B1 F4 1.312(11)
B1 F3 1.333(10)
B2 F5 1.282(12)
B2 F6 1.355(12)
B2 F8 1.352(11)
B2 F7 1.357(13)
B3 F12 1.346(10)
B3 F11 1.372(10)
B3 F10 1.369(9)
B3 F9 1.372(11)
B4 F15 1.267(10)
B4 F16 1.306(10)
B4 F14 1.322(12)
B4 F13 1.375(10)
